data_1503316
loop_
_publ_author_name
'Andrew, Trisha L.'
'Cox, Jason R.'
'Swager, Timothy M.'

_publ_section_title
;
 Synthesis, reactivity, and electronic properties of 6,6-dicyanofulvenes.
;
_journal_issue 22
_journal_name_full 'Organic letters'
_journal_page_first 5302
_journal_page_last 5305
_journal_paper_doi 10.1021/ol102384k
_journal_volume 12
_journal_year 2010
_chemical_formula_sum 'C40 H24 N4'
_chemical_formula_weight 560.63
_chemical_name_systematic
; 
 ? 
;
_space_group_IT_number 2
_symmetry_cell_setting triclinic
_symmetry_space_group_name_Hall '-P 1'
_symmetry_space_group_name_H-M 'P -1'
_atom_sites_solution_hydrogens geom
_atom_sites_solution_primary direct
_atom_sites_solution_secondary difmap
_audit_creation_method SHELXL-97
_cell_angle_alpha 69.378(3)
_cell_angle_beta 84.454(3)
_cell_angle_gamma 67.575(3)
_cell_formula_units_Z 2
_cell_length_a 10.6995(9)
_cell_length_b 11.0327(9)
_cell_length_c 14.2428(12)
_cell_measurement_reflns_used 9838
_cell_measurement_temperature 100(2)
_cell_measurement_theta_max 68.59
_cell_measurement_theta_min 5.09
_cell_volume 1453.2(2)
_computing_cell_refinement 'SAINT 7.46A (Bruker-AXS, 2010)'
_computing_data_collection 'APEX2 v2010.7.0 (Bruker-AXS, 2010)'
_computing_data_reduction 'SAINT 7.46A (Bruker-AXS, 2010)'
_computing_molecular_graphics 'Bruker SHELXTL'
_computing_publication_material 'Bruker SHELXTL'
_computing_structure_refinement 'SHELXL-97 (Sheldrick, 2008)'
_computing_structure_solution 'SHELXS-97 (Sheldrick, 2008)'
_diffrn_ambient_temperature 100(2)
_diffrn_detector_area_resol_mean 8.3
_diffrn_measured_fraction_theta_full 0.988
_diffrn_measured_fraction_theta_max 0.988
_diffrn_measurement_device_type 'Bruker Smart APEX2 CCD'
_diffrn_measurement_method '\f and \w scans'
_diffrn_radiation_monochromator graphite
_diffrn_radiation_source 'fine-focus sealed tube'
_diffrn_radiation_type CuK\a
_diffrn_radiation_wavelength 1.54178
_diffrn_reflns_av_R_equivalents 0.0289
_diffrn_reflns_av_sigmaI/netI 0.0190
_diffrn_reflns_limit_h_max 12
_diffrn_reflns_limit_h_min -12
_diffrn_reflns_limit_k_max 12
_diffrn_reflns_limit_k_min -10
_diffrn_reflns_limit_l_max 16
_diffrn_reflns_limit_l_min -16
_diffrn_reflns_number 24291
_diffrn_reflns_theta_full 66.90
_diffrn_reflns_theta_max 66.90
_diffrn_reflns_theta_min 4.47
_exptl_absorpt_coefficient_mu 0.592
_exptl_absorpt_correction_T_max 0.9710
_exptl_absorpt_correction_T_min 0.9710
_exptl_absorpt_correction_type multi-scan
_exptl_absorpt_process_details 'SADABS (Sheldrick, 2009)'
_exptl_crystal_colour yellow
_exptl_crystal_density_diffrn 1.281
_exptl_crystal_density_method 'not measured'
_exptl_crystal_description block
_exptl_crystal_F_000 584
_exptl_crystal_size_max 0.05
_exptl_crystal_size_mid 0.05
_exptl_crystal_size_min 0.05
_refine_diff_density_max 0.264
_refine_diff_density_min -0.180
_refine_diff_density_rms 0.036
_refine_ls_extinction_method none
_refine_ls_goodness_of_fit_ref 1.024
_refine_ls_hydrogen_treatment constr
_refine_ls_matrix_type full
_refine_ls_number_parameters 397
_refine_ls_number_reflns 5109
_refine_ls_number_restraints 0
_refine_ls_restrained_S_all 1.024
_refine_ls_R_factor_all 0.0350
_refine_ls_R_factor_gt 0.0337
_refine_ls_shift/su_max 0.000
_refine_ls_shift/su_mean 0.000
_refine_ls_structure_factor_coef Fsqd
_refine_ls_weighting_details 'calc w=1/[\s^2^(Fo^2^)+(0.0427P)^2^+0.5626P] where P=(Fo^2^+2Fc^2^)/3'
_refine_ls_weighting_scheme calc
_refine_ls_wR_factor_gt 0.0855
_refine_ls_wR_factor_ref 0.0867
_reflns_number_gt 4872
_reflns_number_total 5109
_reflns_threshold_expression >2sigma(I)
_cod_data_source_file ol102384k_si_001.cif
_cod_data_source_block x10001
_cod_depositor_comments
;
The following automatic conversions were performed:

'_symmetry_cell_setting' value 'Triclinic' changed to 'triclinic'
according to /home/saulius/struct/CIF-dictionaries/cif_core.dic
dictionary named 'cif_core.dic' version 2.4.2 from 2011-04-26.

Automatic conversion script
Id: cif_fix_values 1715 2011-07-08 13:25:40Z adriana 
;
_cod_original_sg_symbol_H-M P-1
_cod_database_code 1503316

loop_
_symmetry_equiv_pos_as_xyz
'x, y, z'
'-x, -y, -z'

loop_
_atom_site_label
_atom_site_type_symbol
_atom_site_fract_x
_atom_site_fract_y
_atom_site_fract_z
_atom_site_U_iso_or_equiv
_atom_site_adp_type
_atom_site_occupancy
_atom_site_symmetry_multiplicity
_atom_site_calc_flag
_atom_site_refinement_flags
C1 C 0.26981(10) 0.54815(11) -0.07967(8) 0.0158(2) Uani 1 1 d .
C11 C 0.30324(10) 0.54099(11) 0.01110(8) 0.0164(2) Uani 1 1 d .
C12 C 0.28969(11) 0.43514(12) 0.10117(8) 0.0191(2) Uani 1 1 d .
N1 N 0.27901(11) 0.34877(11) 0.17193(8) 0.0278(2) Uani 1 1 d .
C13 C 0.35770(11) 0.63707(11) 0.02045(8) 0.0176(2) Uani 1 1 d .
N2 N 0.40314(10) 0.71375(10) 0.02528(7) 0.0240(2) Uani 1 1 d .
C2 C 0.21706(11) 0.45819(11) -0.10941(8) 0.0158(2) Uani 1 1 d .
H2 H 0.2012 0.3808 -0.0533 0.019 Uiso 1 1 calc R
C3 C 0.08942(10) 0.57285(11) -0.17665(8) 0.0155(2) Uani 1 1 d .
H3 H 0.0076 0.5940 -0.1358 0.019 Uiso 1 1 calc R
C4 C 0.06245(10) 0.53881(11) -0.26434(8) 0.0165(2) Uani 1 1 d .
C14 C 0.03133(11) 0.42600(11) -0.25406(8) 0.0174(2) Uani 1 1 d .
C15 C 0.00426(11) 0.34584(11) -0.15659(9) 0.0201(2) Uani 1 1 d .
N3 N 0.03827(10) 0.34443(11) -0.40430(8) 0.0258(2) Uani 1 1 d .
C16 C 0.03274(11) 0.38084(11) -0.33717(9) 0.0193(2) Uani 1 1 d .
N4 N -0.01866(11) 0.28926(11) -0.07602(8) 0.0286(2) Uani 1 1 d .
C5 C 0.08268(11) 0.63698(11) -0.35522(8) 0.0174(2) Uani 1 1 d .
H5 H 0.0712 0.6362 -0.4203 0.021 Uiso 1 1 calc R
C6 C 0.12023(10) 0.73155(11) -0.33760(8) 0.0161(2) Uani 1 1 d .
C21 C 0.15830(10) 0.83855(11) -0.41636(8) 0.0168(2) Uani 1 1 d .
C22 C 0.21598(12) 0.80880(12) -0.50245(8) 0.0216(2) Uani 1 1 d .
H22 H 0.2236 0.7240 -0.5099 0.026 Uiso 1 1 calc R
C23 C 0.26169(12) 0.90081(13) -0.57628(9) 0.0252(3) Uani 1 1 d .
H23 H 0.3006 0.8790 -0.6340 0.030 Uiso 1 1 calc R
C24 C 0.25101(12) 1.02509(13) -0.56650(9) 0.0247(3) Uani 1 1 d .
H24 H 0.2835 1.0879 -0.6169 0.030 Uiso 1 1 calc R
C25 C 0.19273(12) 1.05711(12) -0.48287(9) 0.0230(2) Uani 1 1 d .
H25 H 0.1842 1.1428 -0.4766 0.028 Uiso 1 1 calc R
C26 C 0.14654(11) 0.96491(11) -0.40800(8) 0.0195(2) Uani 1 1 d .
H26 H 0.1068 0.9879 -0.3509 0.023 Uiso 1 1 calc R
C7 C 0.13108(10) 0.70317(11) -0.22503(8) 0.0155(2) Uani 1 1 d .
C31 C 0.04232(11) 0.82515(11) -0.19091(8) 0.0171(2) Uani 1 1 d .
C32 C -0.09782(12) 0.86255(12) -0.19338(8) 0.0212(2) Uani 1 1 d .
H32 H -0.1360 0.8135 -0.2174 0.025 Uiso 1 1 calc R
C33 C -0.18229(13) 0.97052(13) -0.16120(9) 0.0277(3) Uani 1 1 d .
H33 H -0.2774 0.9943 -0.1629 0.033 Uiso 1 1 calc R
C34 C -0.12803(14) 1.04361(12) -0.12669(9) 0.0295(3) Uani 1 1 d .
H34 H -0.1856 1.1177 -0.1048 0.035 Uiso 1 1 calc R
C35 C 0.01054(13) 1.00779(12) -0.12434(9) 0.0264(3) Uani 1 1 d .
H35 H 0.0482 1.0578 -0.1009 0.032 Uiso 1 1 calc R
C36 C 0.09516(12) 0.89965(11) -0.15591(8) 0.0206(2) Uani 1 1 d .
H36 H 0.1903 0.8760 -0.1537 0.025 Uiso 1 1 calc R
C8 C 0.28384(11) 0.64046(11) -0.18338(8) 0.0153(2) Uani 1 1 d .
H8 H 0.3237 0.7104 -0.1869 0.018 Uiso 1 1 calc R
C9 C 0.37125(11) 0.52281(11) -0.22276(8) 0.0158(2) Uani 1 1 d .
C41 C 0.48566(11) 0.53425(11) -0.28689(8) 0.0171(2) Uani 1 1 d .
C42 C 0.59819(11) 0.41465(12) -0.28582(8) 0.0200(2) Uani 1 1 d .
H42 H 0.5997 0.3251 -0.2445 0.024 Uiso 1 1 calc R
C43 C 0.70703(12) 0.42585(13) -0.34436(9) 0.0240(3) Uani 1 1 d .
H43 H 0.7824 0.3439 -0.3431 0.029 Uiso 1 1 calc R
C44 C 0.70707(12) 0.55599(14) -0.40501(9) 0.0264(3) Uani 1 1 d .
H44 H 0.7809 0.5632 -0.4464 0.032 Uiso 1 1 calc R
C45 C 0.59831(12) 0.67499(13) -0.40449(9) 0.0253(3) Uani 1 1 d .
H45 H 0.5985 0.7643 -0.4446 0.030 Uiso 1 1 calc R
C46 C 0.48892(11) 0.66458(12) -0.34561(8) 0.0205(2) Uani 1 1 d .
H46 H 0.4155 0.7471 -0.3453 0.025 Uiso 1 1 calc R
C10 C 0.32946(10) 0.41451(11) -0.17998(8) 0.0159(2) Uani 1 1 d .
C51 C 0.36612(10) 0.28004(11) -0.19539(8) 0.0175(2) Uani 1 1 d .
C52 C 0.37457(12) 0.16024(12) -0.11379(9) 0.0234(2) Uani 1 1 d .
H52 H 0.3594 0.1656 -0.0483 0.028 Uiso 1 1 calc R
C53 C 0.40479(13) 0.03372(13) -0.12727(10) 0.0297(3) Uani 1 1 d .
H53 H 0.4114 -0.0472 -0.0710 0.036 Uiso 1 1 calc R
C54 C 0.42530(13) 0.02500(13) -0.22249(11) 0.0307(3) Uani 1 1 d .
H54 H 0.4462 -0.0618 -0.2317 0.037 Uiso 1 1 calc R
C55 C 0.41519(12) 0.14341(13) -0.30446(10) 0.0270(3) Uani 1 1 d .
H55 H 0.4283 0.1377 -0.3699 0.032 Uiso 1 1 calc R
C56 C 0.38602(11) 0.26996(12) -0.29139(9) 0.0212(2) Uani 1 1 d .
H56 H 0.3795 0.3505 -0.3480 0.025 Uiso 1 1 calc R

loop_
_atom_site_aniso_label
_atom_site_aniso_U_11
_atom_site_aniso_U_22
_atom_site_aniso_U_33
_atom_site_aniso_U_23
_atom_site_aniso_U_13
_atom_site_aniso_U_12
C1 0.0137(5) 0.0143(5) 0.0185(5) -0.0070(4) 0.0023(4) -0.0033(4)
C11 0.0165(5) 0.0156(5) 0.0170(5) -0.0069(4) 0.0011(4) -0.0047(4)
C12 0.0206(5) 0.0213(6) 0.0177(6) -0.0092(5) -0.0007(4) -0.0077(4)
N1 0.0368(6) 0.0292(6) 0.0200(5) -0.0051(5) -0.0012(4) -0.0174(5)
C13 0.0189(5) 0.0175(5) 0.0136(5) -0.0050(4) -0.0009(4) -0.0037(4)
N2 0.0283(5) 0.0211(5) 0.0233(5) -0.0064(4) -0.0044(4) -0.0096(4)
C2 0.0192(5) 0.0150(5) 0.0140(5) -0.0048(4) 0.0008(4) -0.0073(4)
C3 0.0169(5) 0.0146(5) 0.0165(5) -0.0070(4) 0.0020(4) -0.0063(4)
C4 0.0128(5) 0.0167(5) 0.0197(5) -0.0086(4) 0.0003(4) -0.0030(4)
C14 0.0162(5) 0.0175(5) 0.0203(5) -0.0091(4) 0.0012(4) -0.0059(4)
C15 0.0208(6) 0.0166(5) 0.0283(6) -0.0128(5) 0.0034(5) -0.0084(4)
N3 0.0262(5) 0.0279(5) 0.0295(6) -0.0170(5) 0.0019(4) -0.0104(4)
C16 0.0164(5) 0.0177(5) 0.0257(6) -0.0090(5) 0.0010(4) -0.0071(4)
N4 0.0371(6) 0.0213(5) 0.0298(6) -0.0109(5) 0.0106(5) -0.0137(4)
C5 0.0183(5) 0.0182(5) 0.0161(5) -0.0077(4) -0.0002(4) -0.0053(4)
C6 0.0148(5) 0.0152(5) 0.0163(5) -0.0067(4) 0.0000(4) -0.0022(4)
C21 0.0161(5) 0.0173(5) 0.0153(5) -0.0048(4) -0.0019(4) -0.0045(4)
C22 0.0269(6) 0.0214(6) 0.0190(6) -0.0090(5) 0.0013(4) -0.0097(5)
C23 0.0300(6) 0.0298(6) 0.0174(6) -0.0094(5) 0.0049(5) -0.0126(5)
C24 0.0279(6) 0.0253(6) 0.0199(6) -0.0028(5) 0.0019(5) -0.0135(5)
C25 0.0267(6) 0.0180(6) 0.0241(6) -0.0059(5) -0.0006(5) -0.0090(5)
C26 0.0211(5) 0.0188(5) 0.0178(5) -0.0069(4) 0.0004(4) -0.0058(4)
C7 0.0177(5) 0.0150(5) 0.0145(5) -0.0054(4) 0.0010(4) -0.0065(4)
C31 0.0236(6) 0.0141(5) 0.0115(5) -0.0034(4) 0.0009(4) -0.0057(4)
C32 0.0239(6) 0.0194(6) 0.0185(5) -0.0064(4) 0.0007(4) -0.0060(5)
C33 0.0253(6) 0.0249(6) 0.0233(6) -0.0073(5) 0.0021(5) -0.0005(5)
C34 0.0393(7) 0.0187(6) 0.0215(6) -0.0099(5) 0.0017(5) 0.0012(5)
C35 0.0415(7) 0.0170(6) 0.0198(6) -0.0081(5) -0.0022(5) -0.0073(5)
C36 0.0276(6) 0.0163(5) 0.0170(5) -0.0054(4) -0.0010(4) -0.0070(4)
C8 0.0182(5) 0.0150(5) 0.0150(5) -0.0065(4) 0.0010(4) -0.0075(4)
C9 0.0174(5) 0.0160(5) 0.0138(5) -0.0058(4) -0.0017(4) -0.0048(4)
C41 0.0182(5) 0.0213(5) 0.0144(5) -0.0075(4) -0.0005(4) -0.0086(4)
C42 0.0206(6) 0.0218(6) 0.0207(6) -0.0100(5) 0.0007(4) -0.0087(5)
C43 0.0192(6) 0.0310(6) 0.0254(6) -0.0158(5) 0.0024(5) -0.0079(5)
C44 0.0207(6) 0.0402(7) 0.0210(6) -0.0111(5) 0.0053(5) -0.0147(5)
C45 0.0246(6) 0.0298(6) 0.0203(6) -0.0024(5) 0.0001(5) -0.0143(5)
C46 0.0191(5) 0.0218(6) 0.0192(6) -0.0054(4) -0.0017(4) -0.0072(4)
C10 0.0164(5) 0.0165(5) 0.0136(5) -0.0050(4) -0.0012(4) -0.0047(4)
C51 0.0148(5) 0.0167(5) 0.0220(6) -0.0078(4) -0.0006(4) -0.0053(4)
C52 0.0263(6) 0.0194(6) 0.0236(6) -0.0068(5) 0.0002(5) -0.0079(5)
C53 0.0324(7) 0.0162(6) 0.0371(7) -0.0051(5) -0.0014(5) -0.0085(5)
C54 0.0294(6) 0.0204(6) 0.0484(8) -0.0195(6) 0.0020(6) -0.0089(5)
C55 0.0265(6) 0.0300(7) 0.0324(7) -0.0203(5) 0.0045(5) -0.0108(5)
C56 0.0210(6) 0.0211(6) 0.0230(6) -0.0094(5) 0.0016(4) -0.0080(4)

loop_
_atom_type_symbol
_atom_type_description
_atom_type_scat_dispersion_real
_atom_type_scat_dispersion_imag
_atom_type_scat_source
C C 0.0181 0.0091 'International Tables Vol C Tables 4.2.6.8 and 6.1.1.4'
H H 0.0000 0.0000 'International Tables Vol C Tables 4.2.6.8 and 6.1.1.4'
N N 0.0311 0.0180 'International Tables Vol C Tables 4.2.6.8 and 6.1.1.4'

loop_
_geom_angle_atom_site_label_1
_geom_angle_atom_site_label_2
_geom_angle_atom_site_label_3
_geom_angle
C11 C1 C2 130.74(10)
C11 C1 C8 131.26(10)
C2 C1 C8 97.83(8)
C1 C11 C13 120.54(10)
C1 C11 C12 121.29(10)
C13 C11 C12 118.14(9)
N1 C12 C11 178.50(11)
N2 C13 C11 177.94(12)
C1 C2 C10 97.55(8)
C1 C2 C3 100.26(8)
C10 C2 C3 107.44(8)
C1 C2 H2 116.3
C10 C2 H2 116.3
C3 C2 H2 116.3
C4 C3 C2 113.26(8)
C4 C3 C7 104.83(8)
C2 C3 C7 103.92(8)
C4 C3 H3 111.5
C2 C3 H3 111.5
C7 C3 H3 111.5
C14 C4 C5 127.44(10)
C14 C4 C3 123.37(10)
C5 C4 C3 109.09(9)
C4 C14 C15 119.05(10)
C4 C14 C16 121.77(10)
C15 C14 C16 119.08(10)
N4 C15 C14 175.10(12)
N3 C16 C14 177.70(12)
C6 C5 C4 111.86(10)
C6 C5 H5 124.1
C4 C5 H5 124.1
C5 C6 C21 124.02(10)
C5 C6 C7 111.14(9)
C21 C6 C7 124.58(9)
C26 C21 C22 118.29(10)
C26 C21 C6 123.61(10)
C22 C21 C6 118.02(10)
C23 C22 C21 121.00(11)
C23 C22 H22 119.5
C21 C22 H22 119.5
C22 C23 C24 120.15(11)
C22 C23 H23 119.9
C24 C23 H23 119.9
C25 C24 C23 119.68(11)
C25 C24 H24 120.2
C23 C24 H24 120.2
C24 C25 C26 120.56(11)
C24 C25 H25 119.7
C26 C25 H25 119.7
C25 C26 C21 120.31(10)
C25 C26 H26 119.8
C21 C26 H26 119.8
C6 C7 C31 114.89(8)
C6 C7 C3 103.07(8)
C31 C7 C3 111.65(8)
C6 C7 C8 112.59(8)
C31 C7 C8 112.16(8)
C3 C7 C8 101.25(8)
C36 C31 C32 118.20(10)
C36 C31 C7 122.99(10)
C32 C31 C7 118.80(10)
C33 C32 C31 120.90(11)
C33 C32 H32 119.5
C31 C32 H32 119.5
C34 C33 C32 120.13(12)
C34 C33 H33 119.9
C32 C33 H33 119.9
C35 C34 C33 119.43(11)
C35 C34 H34 120.3
C33 C34 H34 120.3
C34 C35 C36 120.59(11)
C34 C35 H35 119.7
C36 C35 H35 119.7
C35 C36 C31 120.75(11)
C35 C36 H36 119.6
C31 C36 H36 119.6
C1 C8 C9 96.68(8)
C1 C8 C7 99.43(8)
C9 C8 C7 110.78(8)
C1 C8 H8 115.8
C9 C8 H8 115.8
C7 C8 H8 115.8
C10 C9 C41 131.00(10)
C10 C9 C8 107.39(9)
C41 C9 C8 121.32(9)
C46 C41 C42 118.18(10)
C46 C41 C9 120.97(10)
C42 C41 C9 120.73(10)
C43 C42 C41 120.65(11)
C43 C42 H42 119.7
C41 C42 H42 119.7
C42 C43 C44 120.58(11)
C42 C43 H43 119.7
C44 C43 H43 119.7
C45 C44 C43 119.30(11)
C45 C44 H44 120.3
C43 C44 H44 120.3
C44 C45 C46 120.42(11)
C44 C45 H45 119.8
C46 C45 H45 119.8
C45 C46 C41 120.81(11)
C45 C46 H46 119.6
C41 C46 H46 119.6
C9 C10 C51 132.25(10)
C9 C10 C2 106.94(9)
C51 C10 C2 120.67(9)
C52 C51 C56 118.42(10)
C52 C51 C10 119.99(10)
C56 C51 C10 121.51(10)
C53 C52 C51 120.82(11)
C53 C52 H52 119.6
C51 C52 H52 119.6
C54 C53 C52 120.15(12)
C54 C53 H53 119.9
C52 C53 H53 119.9
C53 C54 C55 119.74(11)
C53 C54 H54 120.1
C55 C54 H54 120.1
C56 C55 C54 120.38(12)
C56 C55 H55 119.8
C54 C55 H55 119.8
C55 C56 C51 120.48(11)
C55 C56 H56 119.8
C51 C56 H56 119.8

loop_
_geom_bond_atom_site_label_1
_geom_bond_atom_site_label_2
_geom_bond_distance
C1 C11 1.3422(15)
C1 C2 1.5009(14)
C1 C8 1.5019(14)
C11 C13 1.4376(15)
C11 C12 1.4382(15)
C12 N1 1.1494(15)
C13 N2 1.1480(15)
C2 C10 1.5343(14)
C2 C3 1.5697(14)
C2 H2 1.0000
C3 C4 1.5057(14)
C3 C7 1.5724(14)
C3 H3 1.0000
C4 C14 1.3637(16)
C4 C5 1.4257(15)
C14 C15 1.4305(16)
C14 C16 1.4338(16)
C15 N4 1.1508(16)
N3 C16 1.1492(15)
C5 C6 1.3552(15)
C5 H5 0.9500
C6 C21 1.4709(15)
C6 C7 1.5286(14)
C21 C26 1.3977(16)
C21 C22 1.4053(16)
C22 C23 1.3795(17)
C22 H22 0.9500
C23 C24 1.3872(17)
C23 H23 0.9500
C24 C25 1.3847(17)
C24 H24 0.9500
C25 C26 1.3905(16)
C25 H25 0.9500
C26 H26 0.9500
C7 C31 1.5315(14)
C7 C8 1.5930(14)
C31 C36 1.3934(16)
C31 C32 1.3956(16)
C32 C33 1.3889(17)
C32 H32 0.9500
C33 C34 1.3857(19)
C33 H33 0.9500
C34 C35 1.3815(19)
C34 H34 0.9500
C35 C36 1.3858(16)
C35 H35 0.9500
C36 H36 0.9500
C8 C9 1.5360(14)
C8 H8 1.0000
C9 C10 1.3569(15)
C9 C41 1.4729(15)
C41 C46 1.3977(16)
C41 C42 1.4029(16)
C42 C43 1.3842(16)
C42 H42 0.9500
C43 C44 1.3908(18)
C43 H43 0.9500
C44 C45 1.3847(18)
C44 H44 0.9500
C45 C46 1.3898(16)
C45 H45 0.9500
C46 H46 0.9500
C10 C51 1.4737(15)
C51 C52 1.3975(16)
C51 C56 1.3999(16)
C52 C53 1.3864(17)
C52 H52 0.9500
C53 C54 1.384(2)
C53 H53 0.9500
C54 C55 1.3869(19)
C54 H54 0.9500
C55 C56 1.3859(17)
C55 H55 0.9500
C56 H56 0.9500
